data_1569988
loop_
_publ_author_name
'Mitchell, Travis B.'
'Zhang, Xiaotong'
'Jerozal, Ronald T.'
'Chen, Yu Sheng'
'Wang, SuYin'
'Benedict, Jason B.'

_publ_section_title
;
 Development of a scalar-based geometric parameterization approach for the
 crystal structure landscape of dithienylethene-based crystalline solids.
;
_journal_coeditor_code YC5044
_journal_issue 6
_journal_name_full IUCrJ
_journal_paper_doi 10.1107/S2052252523008060
_journal_volume 10
_journal_year 2023
_chemical_formula_moiety 'C34 H26 N2 S2'
_chemical_formula_sum 'C34 H26 N2 S2'
_chemical_formula_weight 526.69
_space_group_crystal_system triclinic
_space_group_IT_number 2
_space_group_name_Hall '-P 1'
_space_group_name_H-M_alt 'P -1'
_atom_sites_solution_hydrogens geom
_atom_sites_solution_primary dual
_audit_creation_date 2022-04-13
_audit_creation_method
;
Olex2 1.5
(compiled 2022.04.07 svn.rca3783a0 for OlexSys, GUI svn.r6498)
;
_cell_angle_alpha 114.1250(10)
_cell_angle_beta 100.2420(10)
_cell_angle_gamma 91.8530(10)
_cell_formula_units_Z 2
_cell_length_a 9.4895(4)
_cell_length_b 11.6539(5)
_cell_length_c 13.4967(6)
_cell_measurement_reflns_used 5978
_cell_measurement_temperature 90.00
_cell_measurement_theta_max 30.45
_cell_measurement_theta_min 2.48
_cell_volume 1331.33(10)
_computing_cell_refinement 'SAINT V8.40B (Bruker AXS, 2016)'
_computing_data_reduction 'SAINT V8.40B (Bruker AXS, 2016)'
_computing_molecular_graphics 'Olex2 1.5 (Dolomanov et al., 2009)'
_computing_publication_material 'Olex2 1.5 (Dolomanov et al., 2009)'
_computing_structure_refinement 'SHELXL 2019/2 (Sheldrick, 2015)'
_computing_structure_solution 'SHELXT 2018/2 (Sheldrick, 2018)'
_diffrn_ambient_temperature 90.00
_diffrn_measured_fraction_theta_full 1.000
_diffrn_measured_fraction_theta_max 1.000
_diffrn_measurement_device_type 'Bruker APEX-II CCD'
_diffrn_measurement_method '\f and \w scans'
_diffrn_radiation_type MoK\a
_diffrn_radiation_wavelength 0.71073
_diffrn_reflns_av_R_equivalents 0.0439
_diffrn_reflns_av_unetI/netI 0.0421
_diffrn_reflns_Laue_measured_fraction_full 1.000
_diffrn_reflns_Laue_measured_fraction_max 1.000
_diffrn_reflns_limit_h_max 12
_diffrn_reflns_limit_h_min -12
_diffrn_reflns_limit_k_max 15
_diffrn_reflns_limit_k_min -15
_diffrn_reflns_limit_l_max 17
_diffrn_reflns_limit_l_min -17
_diffrn_reflns_number 27314
_diffrn_reflns_point_group_measured_fraction_full 1.000
_diffrn_reflns_point_group_measured_fraction_max 1.000
_diffrn_reflns_theta_full 25.242
_diffrn_reflns_theta_max 28.283
_diffrn_reflns_theta_min 1.691
_diffrn_source_current 50.0
_diffrn_source_power 2.5
_diffrn_source_voltage 50.0
_diffrn_standards_number 0
_exptl_absorpt_coefficient_mu 0.227
_exptl_absorpt_correction_T_max 0.7461
_exptl_absorpt_correction_T_min 0.7078
_exptl_absorpt_correction_type multi-scan
_exptl_absorpt_process_details
;
SADABS-2016/2 (Bruker,2016/2) was used for absorption correction.
wR2(int) was 0.0645 before and 0.0476 after correction.
The Ratio of minimum to maximum transmission is 0.9487.
The \l/2 correction factor is Not present.
;
_exptl_crystal_colour colourless
_exptl_crystal_colour_primary colourless
_exptl_crystal_density_diffrn 1.314
_exptl_crystal_description prism
_exptl_crystal_F_000 552
_exptl_crystal_size_max 0.06
_exptl_crystal_size_mid 0.04
_exptl_crystal_size_min 0.04
_refine_diff_density_max 0.468
_refine_diff_density_min -0.306
_refine_diff_density_rms 0.061
_refine_ls_extinction_method none
_refine_ls_goodness_of_fit_ref 1.043
_refine_ls_hydrogen_treatment mixed
_refine_ls_matrix_type full
_refine_ls_number_parameters 347
_refine_ls_number_reflns 6607
_refine_ls_number_restraints 0
_refine_ls_restrained_S_all 1.043
_refine_ls_R_factor_all 0.0603
_refine_ls_R_factor_gt 0.0439
_refine_ls_shift/su_max 0.001
_refine_ls_shift/su_mean 0.000
_refine_ls_structure_factor_coef Fsqd
_refine_ls_weighting_details 'w=1/[\s^2^(Fo^2^)+(0.0429P)^2^+0.7802P] where P=(Fo^2^+2Fc^2^)/3'
_refine_ls_weighting_scheme calc
_refine_ls_wR_factor_gt 0.0963
_refine_ls_wR_factor_ref 0.1036
_reflns_Friedel_coverage 0.000
_reflns_number_gt 5311
_reflns_number_total 6607
_reflns_threshold_expression 'I > 2\s(I)'
_cod_data_source_file yc5044.cif
_cod_data_source_block dte-1
_cod_original_cell_volume 1331.32(10)
_cod_database_code 1569988
_shelx_shelxl_version_number 2019/2
_shelx_space_group_comment
;
The symmetry employed for this shelxl refinement is uniquely defined
by the following loop, which should always be used as a source of
symmetry information in preference to the above space-group names.
They are only intended as comments.
;
_shelx_estimated_absorpt_t_max 0.991
_shelx_estimated_absorpt_t_min 0.987
_olex2_refinement_description
;
1. Fixed Uiso
 At 1.2 times of:
  All C(H) groups
 At 1.5 times of:
  All C(H,H,H) groups
2.a Aromatic/amide H refined with riding coordinates:
 C9(H9), C14(H14), C17(H17), C15(H15), C16(H16), C3(H3), C7(H7), C4(H4),
 C6(H6), C20(H20), C24(H24), C26(H26), C5(H5), C21(H21), C23(H23), C22(H22),
 C31(H31), C34(H34), C32(H32), C33(H33)
2.b Idealised Me refined as rotating group with stretchable bonds:
 C12(H12A,H12B,H12C), C29(H29A,H29B,H29C)
;
_olex2_submission_special_instructions 'No special instructions were received'

loop_
_space_group_symop_operation_xyz
'x, y, z'
'-x, -y, -z'

loop_
_atom_site_label
_atom_site_type_symbol
_atom_site_fract_x
_atom_site_fract_y
_atom_site_fract_z
_atom_site_U_iso_or_equiv
_atom_site_adp_type
_atom_site_occupancy
_atom_site_site_symmetry_order
_atom_site_calc_flag
_atom_site_refinement_flags_posn
_atom_site_refinement_flags_adp
_atom_site_refinement_flags_occupancy
_atom_site_disorder_assembly
_atom_site_disorder_group
C28 C 0.91627(18) 0.62834(16) 0.64367(14) 0.0142(3) Uani 1 1 d . . . . .
S1 S 0.58835(4) 1.02666(4) 0.87103(4) 0.01439(10) Uani 1 1 d . . . . .
C10 C 0.76546(18) 0.99163(16) 0.88068(14) 0.0128(3) Uani 1 1 d . . . . .
C11 C 0.52011(18) 0.86946(15) 0.82114(14) 0.0129(3) Uani 1 1 d . . . . .
C9 C 0.76878(18) 0.86485(15) 0.84708(14) 0.0127(3) Uani 1 1 d . . . . .
H9 H 0.856036 0.827102 0.846801 0.015 Uiso 1 1 calc R U . . .
C13 C 0.88700(18) 1.09025(16) 0.91614(14) 0.0143(3) Uani 1 1 d . . . . .
C8 C 0.62978(17) 0.79315(15) 0.81222(13) 0.0119(3) Uani 1 1 d . . . . .
C12 C 0.35974(18) 0.83449(17) 0.79230(16) 0.0170(4) Uani 1 1 d . . . . .
H12A H 0.3266(5) 0.8416(12) 0.8573(8) 0.026 Uiso 1 1 calc R U . . .
H12B H 0.3365(4) 0.7492(11) 0.7368(10) 0.026 Uiso 1 1 calc R U . . .
H12C H 0.3138(6) 0.8904(10) 0.7645(10) 0.026 Uiso 1 1 calc R U . . .
C14 C 1.01583(19) 1.06155(17) 0.87984(15) 0.0180(4) Uani 1 1 d . . . . .
H14 H 1.027779 0.976739 0.834367 0.022 Uiso 1 1 calc R U . . .
C17 C 0.87903(19) 1.21650(16) 0.98366(15) 0.0175(4) Uani 1 1 d . . . . .
H17 H 0.795051 1.240847 1.012570 0.021 Uiso 1 1 calc R U . . .
C1 C 0.61018(17) 0.65304(15) 0.77249(13) 0.0116(3) Uani 1 1 d . . . . .
C15 C 1.1264(2) 1.15862(18) 0.91107(15) 0.0214(4) Uani 1 1 d . . . . .
H15 H 1.213478 1.136878 0.886270 0.026 Uiso 1 1 calc R U . . .
C16 C 0.9952(2) 1.30704(17) 1.00858(16) 0.0212(4) Uani 1 1 d . . . . .
H16 H 0.986175 1.392893 1.053178 0.025 Uiso 1 1 calc R U . . .
C2 C 0.50803(17) 0.60160(15) 0.82062(14) 0.0113(3) Uani 1 1 d . . . . .
C18 C 0.68780(17) 0.58015(15) 0.69992(13) 0.0111(3) Uani 1 1 d . . . . .
N1 N 1.11814(17) 1.28076(15) 0.97380(13) 0.0225(3) Uani 1 1 d . . . . .
C3 C 0.50885(18) 0.66158(16) 0.93420(14) 0.0138(3) Uani 1 1 d . . . . .
H3 H 0.573694 0.735793 0.980099 0.017 Uiso 1 1 calc R U . . .
C7 C 0.40814(18) 0.49477(16) 0.75445(15) 0.0144(3) Uani 1 1 d . . . . .
H7 H 0.404165 0.453784 0.676846 0.017 Uiso 1 1 calc R U . . .
C19 C 0.70010(17) 0.44391(15) 0.67251(14) 0.0127(3) Uani 1 1 d . . . . .
C25 C 0.77183(17) 0.63527(15) 0.64299(14) 0.0120(3) Uani 1 1 d . . . . .
C4 C 0.41591(19) 0.61379(17) 0.98055(15) 0.0164(3) Uani 1 1 d . . . . .
H4 H 0.418971 0.654775 1.058031 0.020 Uiso 1 1 calc R U . . .
C6 C 0.31463(18) 0.44817(16) 0.80146(15) 0.0171(4) Uani 1 1 d . . . . .
H6 H 0.247449 0.375567 0.755518 0.021 Uiso 1 1 calc R U . . .
C20 C 0.69596(18) 0.35851(16) 0.56270(15) 0.0153(3) Uani 1 1 d . . . . .
H20 H 0.678680 0.387105 0.505513 0.018 Uiso 1 1 calc R U . . .
C24 C 0.72781(18) 0.39981(16) 0.75531(15) 0.0159(3) Uani 1 1 d . . . . .
H24 H 0.731417 0.456148 0.830440 0.019 Uiso 1 1 calc R U . . .
C26 C 0.70911(18) 0.70216(15) 0.58098(14) 0.0131(3) Uani 1 1 d . . . . .
H26 H 0.609987 0.714434 0.571398 0.016 Uiso 1 1 calc R U . . .
C5 C 0.31820(18) 0.50631(17) 0.91450(16) 0.0172(4) Uani 1 1 d . . . . .
H5 H 0.255078 0.473407 0.946375 0.021 Uiso 1 1 calc R U . . .
C21 C 0.71666(19) 0.23264(17) 0.53585(16) 0.0197(4) Uani 1 1 d . . . . .
H21 H 0.712087 0.175648 0.460751 0.024 Uiso 1 1 calc R U . . .
C23 C 0.75014(19) 0.27408(18) 0.72857(17) 0.0207(4) Uani 1 1 d . . . . .
H23 H 0.769661 0.245328 0.785573 0.025 Uiso 1 1 calc R U . . .
C27 C 0.80506(17) 0.74678(16) 0.53679(14) 0.0132(3) Uani 1 1 d . . . . .
S2 S 0.97545(4) 0.70693(4) 0.57188(4) 0.01602(10) Uani 1 1 d . . . . .
C29 C 1.02376(19) 0.57089(18) 0.69953(16) 0.0205(4) Uani 1 1 d . . . . .
H29A H 1.0876(12) 0.5358(12) 0.6552(8) 0.031 Uiso 1 1 calc R U . . .
H29B H 0.9768(6) 0.5094(12) 0.7115(10) 0.031 Uiso 1 1 calc R U . . .
H29C H 1.0725(12) 0.6323(8) 0.7660(10) 0.031 Uiso 1 1 calc R U . . .
C22 C 0.74402(19) 0.19042(17) 0.61895(17) 0.0222(4) Uani 1 1 d . . . . .
H22 H 0.758534 0.104500 0.600946 0.027 Uiso 1 1 calc R U . . .
C30 C 0.77912(18) 0.81400(15) 0.46543(14) 0.0137(3) Uani 1 1 d . . . . .
C31 C 0.64090(19) 0.83757(17) 0.42852(15) 0.0173(4) Uani 1 1 d . . . . .
H31 H 0.560920 0.812916 0.451847 0.021 Uiso 1 1 calc R U . . .
C34 C 0.89056(19) 0.85427(17) 0.42800(15) 0.0180(4) Uani 1 1 d . . . . .
H34 H 0.986959 0.840801 0.450384 0.022 Uiso 1 1 calc R U . . .
C32 C 0.6210(2) 0.89704(17) 0.35775(16) 0.0199(4) Uani 1 1 d . . . . .
H32 H 0.525673 0.911184 0.333258 0.024 Uiso 1 1 calc R U . . .
C33 C 0.8596(2) 0.91400(18) 0.35802(15) 0.0205(4) Uani 1 1 d . . . . .
H33 H 0.937693 0.941181 0.334382 0.025 Uiso 1 1 calc R U . . .
N2 N 0.72787(17) 0.93605(14) 0.32147(13) 0.0205(3) Uani 1 1 d . . . . .

loop_
_atom_site_aniso_label
_atom_site_aniso_U_11
_atom_site_aniso_U_22
_atom_site_aniso_U_33
_atom_site_aniso_U_23
_atom_site_aniso_U_13
_atom_site_aniso_U_12
C28 0.0142(8) 0.0142(8) 0.0147(8) 0.0066(7) 0.0033(6) 0.0001(6)
S1 0.0136(2) 0.00990(19) 0.0197(2) 0.00621(17) 0.00397(16) 0.00043(15)
C10 0.0129(8) 0.0148(8) 0.0112(8) 0.0059(7) 0.0027(6) -0.0005(6)
C11 0.0146(8) 0.0107(7) 0.0138(8) 0.0056(6) 0.0032(6) -0.0020(6)
C9 0.0123(8) 0.0131(8) 0.0131(8) 0.0060(7) 0.0031(6) -0.0003(6)
C13 0.0162(8) 0.0147(8) 0.0132(8) 0.0080(7) 0.0014(6) -0.0019(6)
C8 0.0125(8) 0.0124(8) 0.0105(8) 0.0043(6) 0.0031(6) -0.0003(6)
C12 0.0121(8) 0.0167(8) 0.0245(9) 0.0110(7) 0.0041(7) 0.0014(6)
C14 0.0190(9) 0.0177(8) 0.0158(9) 0.0055(7) 0.0046(7) -0.0011(7)
C17 0.0164(8) 0.0161(8) 0.0192(9) 0.0070(7) 0.0036(7) -0.0011(7)
C1 0.0113(7) 0.0115(7) 0.0117(8) 0.0052(6) 0.0010(6) -0.0007(6)
C15 0.0170(9) 0.0270(10) 0.0195(9) 0.0088(8) 0.0057(7) -0.0043(7)
C16 0.0224(9) 0.0145(8) 0.0235(10) 0.0069(8) 0.0006(8) -0.0030(7)
C2 0.0101(7) 0.0090(7) 0.0163(8) 0.0062(6) 0.0038(6) 0.0023(6)
C18 0.0094(7) 0.0127(7) 0.0122(8) 0.0067(6) 0.0014(6) 0.0007(6)
N1 0.0228(8) 0.0246(8) 0.0202(8) 0.0109(7) 0.0024(7) -0.0070(7)
C3 0.0119(8) 0.0123(8) 0.0161(8) 0.0051(7) 0.0029(6) 0.0007(6)
C7 0.0148(8) 0.0117(8) 0.0158(8) 0.0044(7) 0.0044(7) 0.0018(6)
C19 0.0086(7) 0.0126(8) 0.0169(8) 0.0055(7) 0.0045(6) 0.0009(6)
C25 0.0127(8) 0.0108(7) 0.0120(8) 0.0040(6) 0.0040(6) 0.0001(6)
C4 0.0164(8) 0.0194(9) 0.0175(9) 0.0102(7) 0.0073(7) 0.0048(7)
C6 0.0132(8) 0.0120(8) 0.0253(10) 0.0072(7) 0.0040(7) -0.0006(6)
C20 0.0139(8) 0.0157(8) 0.0167(8) 0.0064(7) 0.0056(7) 0.0009(6)
C24 0.0145(8) 0.0171(8) 0.0185(9) 0.0092(7) 0.0051(7) 0.0030(7)
C26 0.0124(8) 0.0126(8) 0.0142(8) 0.0049(7) 0.0044(6) 0.0019(6)
C5 0.0148(8) 0.0174(8) 0.0269(10) 0.0147(8) 0.0095(7) 0.0031(7)
C21 0.0162(8) 0.0140(8) 0.0242(9) 0.0016(7) 0.0094(7) 0.0003(7)
C23 0.0165(9) 0.0215(9) 0.0307(10) 0.0173(8) 0.0050(8) 0.0050(7)
C27 0.0117(8) 0.0132(8) 0.0139(8) 0.0049(7) 0.0028(6) 0.0003(6)
S2 0.01060(19) 0.0217(2) 0.0203(2) 0.01239(18) 0.00575(16) 0.00139(16)
C29 0.0152(8) 0.0256(10) 0.0238(10) 0.0138(8) 0.0032(7) 0.0032(7)
C22 0.0167(9) 0.0152(9) 0.0384(11) 0.0121(8) 0.0119(8) 0.0063(7)
C30 0.0179(8) 0.0106(7) 0.0112(8) 0.0030(6) 0.0042(6) -0.0013(6)
C31 0.0164(8) 0.0183(8) 0.0217(9) 0.0117(7) 0.0072(7) 0.0018(7)
C34 0.0151(8) 0.0221(9) 0.0176(9) 0.0098(7) 0.0028(7) -0.0022(7)
C32 0.0193(9) 0.0191(9) 0.0251(10) 0.0126(8) 0.0055(7) 0.0038(7)
C33 0.0210(9) 0.0220(9) 0.0194(9) 0.0098(8) 0.0054(7) -0.0056(7)
N2 0.0256(8) 0.0168(7) 0.0215(8) 0.0102(7) 0.0058(7) 0.0007(6)

loop_
_atom_type_symbol
_atom_type_description
_atom_type_scat_dispersion_real
_atom_type_scat_dispersion_imag
_atom_type_scat_source
C C 0.0033 0.0016 'International Tables Vol C Tables 4.2.6.8 and 6.1.1.4'
H H 0.0000 0.0000 'International Tables Vol C Tables 4.2.6.8 and 6.1.1.4'
N N 0.0061 0.0033 'International Tables Vol C Tables 4.2.6.8 and 6.1.1.4'
S S 0.1246 0.1234 'International Tables Vol C Tables 4.2.6.8 and 6.1.1.4'

loop_
_geom_angle_atom_site_label_1
_geom_angle_atom_site_label_2
_geom_angle_atom_site_label_3
_geom_angle
_geom_angle_site_symmetry_1
_geom_angle_site_symmetry_3
_geom_angle_publ_flag
C25 C28 S2 110.94(13) . . ?
C25 C28 C29 130.41(16) . . ?
C29 C28 S2 118.58(13) . . ?
C11 S1 C10 92.59(8) . . ?
C9 C10 S1 110.19(12) . . ?
C9 C10 C13 128.19(16) . . ?
C13 C10 S1 121.57(13) . . ?
C8 C11 S1 111.00(12) . . ?
C8 C11 C12 129.81(15) . . ?
C12 C11 S1 119.17(12) . . ?
C10 C9 H9 122.8 . . ?
C10 C9 C8 114.33(15) . . ?
C8 C9 H9 122.8 . . ?
C14 C13 C10 120.85(16) . . ?
C17 C13 C10 122.35(16) . . ?
C17 C13 C14 116.76(16) . . ?
C11 C8 C9 111.89(15) . . ?
C11 C8 C1 125.47(15) . . ?
C9 C8 C1 122.64(14) . . ?
C11 C12 H12A 109.5 . . ?
C11 C12 H12B 109.5 . . ?
C11 C12 H12C 109.5 . . ?
H12A C12 H12B 109.5 . . ?
H12A C12 H12C 109.5 . . ?
H12B C12 H12C 109.5 . . ?
C13 C14 H14 120.4 . . ?
C15 C14 C13 119.20(17) . . ?
C15 C14 H14 120.4 . . ?
C13 C17 H17 120.2 . . ?
C13 C17 C16 119.51(17) . . ?
C16 C17 H17 120.2 . . ?
C8 C1 C2 116.38(14) . . ?
C18 C1 C8 119.90(14) . . ?
C18 C1 C2 123.66(15) . . ?
C14 C15 H15 117.8 . . ?
N1 C15 C14 124.36(18) . . ?
N1 C15 H15 117.8 . . ?
C17 C16 H16 117.9 . . ?
N1 C16 C17 124.15(17) . . ?
N1 C16 H16 117.9 . . ?
C3 C2 C1 120.03(14) . . ?
C3 C2 C7 118.35(15) . . ?
C7 C2 C1 121.62(15) . . ?
C1 C18 C19 124.45(15) . . ?
C1 C18 C25 120.60(14) . . ?
C19 C18 C25 114.93(14) . . ?
C16 N1 C15 115.98(16) . . ?
C2 C3 H3 119.6 . . ?
C4 C3 C2 120.72(16) . . ?
C4 C3 H3 119.6 . . ?
C2 C7 H7 119.7 . . ?
C6 C7 C2 120.51(16) . . ?
C6 C7 H7 119.7 . . ?
C20 C19 C18 119.98(15) . . ?
C24 C19 C18 121.56(15) . . ?
C24 C19 C20 118.25(15) . . ?
C28 C25 C18 124.64(15) . . ?
C28 C25 C26 112.35(15) . . ?
C26 C25 C18 123.00(14) . . ?
C3 C4 H4 119.7 . . ?
C3 C4 C5 120.63(16) . . ?
C5 C4 H4 119.7 . . ?
C7 C6 H6 119.6 . . ?
C5 C6 C7 120.87(16) . . ?
C5 C6 H6 119.6 . . ?
C19 C20 H20 119.4 . . ?
C21 C20 C19 121.18(17) . . ?
C21 C20 H20 119.4 . . ?
C19 C24 H24 119.7 . . ?
C23 C24 C19 120.56(17) . . ?
C23 C24 H24 119.7 . . ?
C25 C26 H26 123.1 . . ?
C27 C26 C25 113.80(15) . . ?
C27 C26 H26 123.1 . . ?
C4 C5 H5 120.6 . . ?
C6 C5 C4 118.89(16) . . ?
C6 C5 H5 120.6 . . ?
C20 C21 H21 120.1 . . ?
C22 C21 C20 119.84(17) . . ?
C22 C21 H21 120.1 . . ?
C24 C23 H23 119.8 . . ?
C22 C23 C24 120.33(17) . . ?
C22 C23 H23 119.8 . . ?
C26 C27 S2 110.10(13) . . ?
C26 C27 C30 129.11(15) . . ?
C30 C27 S2 120.74(12) . . ?
C28 S2 C27 92.79(8) . . ?
C28 C29 H29A 109.5 . . ?
C28 C29 H29B 109.5 . . ?
C28 C29 H29C 109.5 . . ?
H29A C29 H29B 109.5 . . ?
H29A C29 H29C 109.5 . . ?
H29B C29 H29C 109.5 . . ?
C21 C22 C23 119.83(16) . . ?
C21 C22 H22 120.1 . . ?
C23 C22 H22 120.1 . . ?
C31 C30 C27 121.71(15) . . ?
C34 C30 C27 121.78(16) . . ?
C34 C30 C31 116.48(16) . . ?
C30 C31 H31 120.2 . . ?
C32 C31 C30 119.62(16) . . ?
C32 C31 H31 120.2 . . ?
C30 C34 H34 120.3 . . ?
C33 C34 C30 119.49(17) . . ?
C33 C34 H34 120.3 . . ?
C31 C32 H32 117.9 . . ?
N2 C32 C31 124.16(17) . . ?
N2 C32 H32 117.9 . . ?
C34 C33 H33 117.7 . . ?
N2 C33 C34 124.55(17) . . ?
N2 C33 H33 117.7 . . ?
C33 N2 C32 115.70(16) . . ?

loop_
_geom_bond_atom_site_label_1
_geom_bond_atom_site_label_2
_geom_bond_distance
_geom_bond_site_symmetry_2
_geom_bond_publ_flag
C28 C25 1.374(2) . ?
C28 S2 1.7259(17) . ?
C28 C29 1.497(2) . ?
S1 C10 1.7374(17) . ?
S1 C11 1.7287(16) . ?
C10 C9 1.360(2) . ?
C10 C13 1.466(2) . ?
C11 C8 1.380(2) . ?
C11 C12 1.501(2) . ?
C9 H9 0.9500 . ?
C9 C8 1.430(2) . ?
C13 C14 1.397(2) . ?
C13 C17 1.392(2) . ?
C8 C1 1.489(2) . ?
C12 H12A 0.957(11) . ?
C12 H12B 0.957(11) . ?
C12 H12C 0.957(11) . ?
C14 H14 0.9500 . ?
C14 C15 1.391(2) . ?
C17 H17 0.9500 . ?
C17 C16 1.395(2) . ?
C1 C2 1.492(2) . ?
C1 C18 1.357(2) . ?
C15 H15 0.9500 . ?
C15 N1 1.340(3) . ?
C16 H16 0.9500 . ?
C16 N1 1.332(3) . ?
C2 C3 1.399(2) . ?
C2 C7 1.400(2) . ?
C18 C19 1.489(2) . ?
C18 C25 1.492(2) . ?
C3 H3 0.9500 . ?
C3 C4 1.389(2) . ?
C7 H7 0.9500 . ?
C7 C6 1.391(2) . ?
C19 C20 1.400(2) . ?
C19 C24 1.399(2) . ?
C25 C26 1.431(2) . ?
C4 H4 0.9500 . ?
C4 C5 1.393(2) . ?
C6 H6 0.9500 . ?
C6 C5 1.387(3) . ?
C20 H20 0.9500 . ?
C20 C21 1.390(2) . ?
C24 H24 0.9500 . ?
C24 C23 1.392(2) . ?
C26 H26 0.9500 . ?
C26 C27 1.368(2) . ?
C5 H5 0.9500 . ?
C21 H21 0.9500 . ?
C21 C22 1.387(3) . ?
C23 H23 0.9500 . ?
C23 C22 1.389(3) . ?
C27 S2 1.7351(17) . ?
C27 C30 1.465(2) . ?
C29 H29A 0.915(12) . ?
C29 H29B 0.915(12) . ?
C29 H29C 0.915(12) . ?
C22 H22 0.9500 . ?
C30 C31 1.395(2) . ?
C30 C34 1.395(2) . ?
C31 H31 0.9500 . ?
C31 C32 1.383(2) . ?
C34 H34 0.9500 . ?
C34 C33 1.384(3) . ?
C32 H32 0.9500 . ?
C32 N2 1.343(2) . ?
C33 H33 0.9500 . ?
C33 N2 1.333(2) . ?

loop_
_geom_torsion_atom_site_label_1
_geom_torsion_atom_site_label_2
_geom_torsion_atom_site_label_3
_geom_torsion_atom_site_label_4
_geom_torsion
_geom_torsion_site_symmetry_1
_geom_torsion_site_symmetry_2
_geom_torsion_site_symmetry_3
_geom_torsion_site_symmetry_4
_geom_torsion_publ_flag
C28 C25 C26 C27 -0.9(2) . . . . ?
S1 C10 C9 C8 0.43(19) . . . . ?
S1 C10 C13 C14 -151.77(14) . . . . ?
S1 C10 C13 C17 26.0(2) . . . . ?
S1 C11 C8 C9 0.32(18) . . . . ?
S1 C11 C8 C1 179.80(13) . . . . ?
C10 S1 C11 C8 -0.07(13) . . . . ?
C10 S1 C11 C12 -178.80(14) . . . . ?
C10 C9 C8 C11 -0.5(2) . . . . ?
C10 C9 C8 C1 -179.99(15) . . . . ?
C10 C13 C14 C15 177.04(16) . . . . ?
C10 C13 C17 C16 -175.87(16) . . . . ?
C11 S1 C10 C9 -0.21(13) . . . . ?
C11 S1 C10 C13 177.33(14) . . . . ?
C11 C8 C1 C2 -46.9(2) . . . . ?
C11 C8 C1 C18 135.76(18) . . . . ?
C9 C10 C13 C14 25.3(3) . . . . ?
C9 C10 C13 C17 -156.96(18) . . . . ?
C9 C8 C1 C2 132.54(16) . . . . ?
C9 C8 C1 C18 -44.8(2) . . . . ?
C13 C10 C9 C8 -176.89(16) . . . . ?
C13 C14 C15 N1 -0.8(3) . . . . ?
C13 C17 C16 N1 -1.7(3) . . . . ?
C8 C1 C2 C3 -42.3(2) . . . . ?
C8 C1 C2 C7 136.62(16) . . . . ?
C8 C1 C18 C19 166.91(15) . . . . ?
C8 C1 C18 C25 -11.5(2) . . . . ?
C12 C11 C8 C9 178.87(17) . . . . ?
C12 C11 C8 C1 -1.7(3) . . . . ?
C14 C13 C17 C16 2.0(3) . . . . ?
C14 C15 N1 C16 1.2(3) . . . . ?
C17 C13 C14 C15 -0.8(3) . . . . ?
C17 C16 N1 C15 0.1(3) . . . . ?
C1 C2 C3 C4 -179.05(15) . . . . ?
C1 C2 C7 C6 179.59(15) . . . . ?
C1 C18 C19 C20 139.29(17) . . . . ?
C1 C18 C19 C24 -46.1(2) . . . . ?
C1 C18 C25 C28 126.09(18) . . . . ?
C1 C18 C25 C26 -53.8(2) . . . . ?
C2 C1 C18 C19 -10.2(3) . . . . ?
C2 C1 C18 C25 171.31(15) . . . . ?
C2 C3 C4 C5 -1.1(3) . . . . ?
C2 C7 C6 C5 0.0(3) . . . . ?
C18 C1 C2 C3 134.97(17) . . . . ?
C18 C1 C2 C7 -46.1(2) . . . . ?
C18 C19 C20 C21 175.72(15) . . . . ?
C18 C19 C24 C23 -174.91(16) . . . . ?
C18 C25 C26 C27 179.04(15) . . . . ?
C3 C2 C7 C6 -1.5(2) . . . . ?
C3 C4 C5 C6 -0.4(3) . . . . ?
C7 C2 C3 C4 2.0(2) . . . . ?
C7 C6 C5 C4 0.9(3) . . . . ?
C19 C18 C25 C28 -52.5(2) . . . . ?
C19 C18 C25 C26 127.57(16) . . . . ?
C19 C20 C21 C22 -0.9(3) . . . . ?
C19 C24 C23 C22 -0.5(3) . . . . ?
C25 C28 S2 C27 -1.46(14) . . . . ?
C25 C18 C19 C20 -42.2(2) . . . . ?
C25 C18 C19 C24 132.44(16) . . . . ?
C25 C26 C27 S2 -0.21(19) . . . . ?
C25 C26 C27 C30 177.14(16) . . . . ?
C20 C19 C24 C23 -0.2(2) . . . . ?
C20 C21 C22 C23 0.2(3) . . . . ?
C24 C19 C20 C21 0.9(2) . . . . ?
C24 C23 C22 C21 0.5(3) . . . . ?
C26 C27 S2 C28 0.94(14) . . . . ?
C26 C27 C30 C31 -2.6(3) . . . . ?
C26 C27 C30 C34 179.45(17) . . . . ?
C27 C30 C31 C32 -177.49(16) . . . . ?
C27 C30 C34 C33 178.05(16) . . . . ?
S2 C28 C25 C18 -178.36(13) . . . . ?
S2 C28 C25 C26 1.58(19) . . . . ?
S2 C27 C30 C31 174.50(14) . . . . ?
S2 C27 C30 C34 -3.4(2) . . . . ?
C29 C28 C25 C18 -1.6(3) . . . . ?
C29 C28 C25 C26 178.36(17) . . . . ?
C29 C28 S2 C27 -178.67(14) . . . . ?
C30 C27 S2 C28 -176.67(14) . . . . ?
C30 C31 C32 N2 -0.6(3) . . . . ?
C30 C34 C33 N2 -0.6(3) . . . . ?
C31 C30 C34 C33 0.0(3) . . . . ?
C31 C32 N2 C33 0.1(3) . . . . ?
C34 C30 C31 C32 0.6(3) . . . . ?
C34 C33 N2 C32 0.6(3) . . . . ?
